data_7250830
loop_
_publ_author_name
'Li, Hua'
'Fu, Yaomei'
'Wu, Shuangxue'
'Liu, Li'
'Wang, Xinlong'
'Qin, Chao'
'Su, Zhong-Min'

_publ_section_title
;
 Visible-light driven photoreduction of carbon dioxide to syngas with
 decatungstate-based metal-organic frameworks
;
_journal_name_full 'Physical Chemistry Chemical Physics'
_journal_paper_doi 10.1039/D5CP02729B
_journal_year 2025
_chemical_formula_moiety 'C22 H18 Co2 N5 O22 W5'
_chemical_formula_sum 'C22 H18 Co2 N5 O22 W5'
_chemical_formula_weight 1741.52
_space_group_crystal_system monoclinic
_space_group_IT_number 14
_space_group_name_Hall '-P 2yn'
_space_group_name_H-M_alt 'P 1 21/n 1'
_atom_sites_solution_hydrogens geom
_audit_block_doi 10.5517/ccdc.csd.cc2fcyrj
_audit_creation_date 2021-12-27
_audit_creation_method
;
Olex2 1.2
(compiled 2018.05.29 svn.r3508 for OlexSys, GUI svn.r5506)
;
_audit_update_record
;
2023-03-02 deposited with the CCDC.	2025-09-02 downloaded from the CCDC.
;
_cell_angle_alpha 90
_cell_angle_beta 97.725(4)
_cell_angle_gamma 90
_cell_formula_units_Z 4
_cell_length_a 14.2920(16)
_cell_length_b 12.7209(15)
_cell_length_c 24.794(3)
_cell_measurement_reflns_used 9853
_cell_measurement_temperature 297(2)
_cell_measurement_theta_max 25.127
_cell_measurement_theta_min 1.628
_cell_volume 4466.8(9)
_computing_molecular_graphics 'Olex2 (Dolomanov et al., 2009)'
_computing_publication_material 'Olex2 (Dolomanov et al., 2009)'
_computing_structure_refinement 'ShelXL (Sheldrick, 2015)'
_computing_structure_solution 'SHELXT 2014/5 (Sheldrick, 2014)'
_diffrn_ambient_temperature 297.16
_diffrn_measured_fraction_theta_full 0.993
_diffrn_measured_fraction_theta_max 0.993
_diffrn_measurement_device_type 'Bruker APEX II Quazar'
_diffrn_radiation_type MoK\a
_diffrn_radiation_wavelength 0.71073
_diffrn_reflns_av_R_equivalents 0.1105
_diffrn_reflns_av_unetI/netI 0.0612
_diffrn_reflns_Laue_measured_fraction_full 0.993
_diffrn_reflns_Laue_measured_fraction_max 0.993
_diffrn_reflns_limit_h_max 17
_diffrn_reflns_limit_h_min -16
_diffrn_reflns_limit_k_max 15
_diffrn_reflns_limit_k_min -15
_diffrn_reflns_limit_l_max 29
_diffrn_reflns_limit_l_min -29
_diffrn_reflns_number 67961
_diffrn_reflns_point_group_measured_fraction_full 0.993
_diffrn_reflns_point_group_measured_fraction_max 0.993
_diffrn_reflns_theta_full 25.170
_diffrn_reflns_theta_max 25.170
_diffrn_reflns_theta_min 2.236
_exptl_absorpt_coefficient_mu 13.620
_exptl_crystal_density_diffrn 2.590
_exptl_crystal_description block
_exptl_crystal_F_000 3140
_refine_diff_density_max 2.942
_refine_diff_density_min -1.291
_refine_diff_density_rms 0.240
_refine_ls_extinction_method none
_refine_ls_goodness_of_fit_ref 1.022
_refine_ls_hydrogen_treatment constr
_refine_ls_matrix_type full
_refine_ls_number_parameters 507
_refine_ls_number_reflns 7963
_refine_ls_number_restraints 6
_refine_ls_restrained_S_all 1.024
_refine_ls_R_factor_all 0.0671
_refine_ls_R_factor_gt 0.0388
_refine_ls_shift/su_max 0.001
_refine_ls_shift/su_mean 0.000
_refine_ls_structure_factor_coef Fsqd
_refine_ls_weighting_details 'w=1/[\s^2^(Fo^2^)+(0.0104P)^2^+81.1976P] where P=(Fo^2^+2Fc^2^)/3'
_refine_ls_weighting_scheme calc
_refine_ls_wR_factor_gt 0.0799
_refine_ls_wR_factor_ref 0.0910
_reflns_Friedel_coverage 0.000
_reflns_number_gt 5763
_reflns_number_total 7963
_reflns_threshold_expression 'I > 2\s(I)'
_cod_data_source_file d5cp02729b2.cif
_cod_data_source_block 111_sq
_cod_database_code 7250830
_shelx_shelxl_version_number 2016/4
_shelx_space_group_comment
;
The symmetry employed for this shelxl refinement is uniquely defined
by the following loop, which should always be used as a source of
symmetry information in preference to the above space-group names.
They are only intended as comments.
;
_olex2_refinement_description
;
1. Fixed Uiso
 At 1.2 times of:
  All C(H) groups
 At 1.5 times of:
  All C(H,H,H) groups
2. Uiso/Uaniso restraints and constraints
Uanis(C15) \\sim Ueq: with sigma of 0.01 and sigma for terminal atoms of 0.02
3.a Aromatic/amide H refined with riding coordinates:
 C014(H014), C018(H018), C01B(H01B), C01E(H01E), C01F(H01F), C01G(H01G),
 C01H(H01H), C01J(H01J), C01K(H01K), C01L(H01L), C01O(H01O), C3(H3)
3.b Idealised Me refined as rotating group:
 C15(H15A,H15B,H15C), C9(H9A,H9B,H9C)
;
_olex2_submission_special_instructions 'No special instructions were received'

loop_
_space_group_symop_operation_xyz
'x, y, z'
'-x+1/2, y+1/2, -z+1/2'
'-x, -y, -z'
'x-1/2, -y-1/2, z-1/2'

loop_
_atom_site_label
_atom_site_type_symbol
_atom_site_fract_x
_atom_site_fract_y
_atom_site_fract_z
_atom_site_U_iso_or_equiv
_atom_site_adp_type
_atom_site_occupancy
_atom_site_site_symmetry_order
_atom_site_calc_flag
_atom_site_refinement_flags_posn
_atom_site_refinement_flags_adp
_atom_site_refinement_flags_occupancy
_atom_site_disorder_assembly
_atom_site_disorder_group
W001 W 0.50257(3) -0.19003(3) 0.43653(2) 0.01993(11) Uani 1 1 d . . . . .
W002 W 0.62471(3) 0.01666(4) 0.41314(2) 0.02457(12) Uani 1 1 d . . . . .
W003 W 0.58627(3) -0.18521(4) 0.56504(2) 0.02456(12) Uani 1 1 d . . . . .
W004 W 0.70867(3) 0.02295(4) 0.54238(2) 0.02545(12) Uani 1 1 d . . . . .
W005 W 0.73075(4) -0.19184(4) 0.47198(2) 0.02877(13) Uani 1 1 d . . . . .
Co06 Co 0.43149(10) -0.38648(11) 0.33232(6) 0.0172(3) Uani 1 1 d . . . . .
Co07 Co 0.53939(11) -0.58357(11) 0.26261(6) 0.0216(3) Uani 1 1 d . . . . .
O008 O 0.6052(5) -0.0875(5) 0.4881(3) 0.0218(17) Uani 1 1 d . . . . .
O009 O 0.4807(5) -0.0981(6) 0.5738(3) 0.0260(18) Uani 1 1 d . . . . .
O00A O 0.5944(5) 0.1038(6) 0.5506(3) 0.0246(18) Uani 1 1 d . . . . .
O00B O 0.6996(6) 0.0864(6) 0.4718(3) 0.0269(19) Uani 1 1 d . . . . .
O00C O 0.5407(5) -0.0916(6) 0.3849(3) 0.0243(18) Uani 1 1 d . . . . .
O00D O 0.6691(5) -0.0740(6) 0.5937(3) 0.0258(18) Uani 1 1 d . . . . .
O00E O 0.5090(5) -0.2530(6) 0.5069(3) 0.0249(18) Uani 1 1 d . . . . .
O00F O 0.4082(5) -0.5117(6) 0.2753(3) 0.0242(17) Uani 1 1 d . . . . .
O00G O 0.7250(6) -0.0873(6) 0.4170(3) 0.0287(19) Uani 1 1 d . . . . .
O00H O 0.6934(6) -0.2491(6) 0.5381(3) 0.0301(19) Uani 1 1 d . . . . .
O00I O 0.6271(6) -0.2584(6) 0.4327(3) 0.0303(19) Uani 1 1 d . . . . .
O00J O 0.7907(5) -0.0789(6) 0.5200(3) 0.031(2) Uani 1 1 d . . . . .
O00K O 0.4387(5) -0.2827(5) 0.3970(3) 0.0238(18) Uani 1 1 d . . . . .
O00L O 0.3058(5) -0.4922(6) 0.3334(3) 0.0265(18) Uani 1 1 d . . . . .
O00M O 0.5883(6) -0.5898(6) 0.3458(3) 0.0299(19) Uani 1 1 d . . . . .
O00N O 0.5403(6) -0.3160(6) 0.3035(3) 0.035(2) Uani 1 1 d . . . . .
O00O O 0.5013(6) -0.4810(7) 0.3890(3) 0.033(2) Uani 1 1 d . . . . .
O00P O 0.8256(6) -0.2669(7) 0.4618(4) 0.041(2) Uani 1 1 d . . . . .
O00Q O 0.5947(6) -0.4395(6) 0.2521(4) 0.036(2) Uani 1 1 d . . . . .
O00R O 0.6505(7) 0.0791(7) 0.3563(3) 0.040(2) Uani 1 1 d . . . . .
O00S O 0.5838(7) -0.2675(7) 0.6187(3) 0.043(2) Uani 1 1 d . . . . .
O00T O 0.7877(6) 0.1019(6) 0.5800(3) 0.035(2) Uani 1 1 d . . . . .
N00W N 0.1619(7) -0.7800(7) 0.2123(4) 0.026(2) Uani 1 1 d . . . . .
N00X N 0.4805(8) -0.7343(8) 0.2664(4) 0.036(3) Uani 1 1 d . . . . .
N00Y N 0.8297(7) -0.1562(7) 0.2474(4) 0.029(2) Uani 1 1 d . . . . .
C00Z C 0.5675(9) -0.5449(9) 0.3869(5) 0.029(3) Uani 1 1 d . . . . .
N010 N 0.7315(8) -0.6088(10) 0.5366(5) 0.050(3) Uani 1 1 d . . . . .
C011 C 0.6744(8) -0.2786(9) 0.2633(5) 0.023(3) Uani 1 1 d . . . . .
C012 C 0.3327(8) -0.5404(9) 0.2946(5) 0.026(3) Uani 1 1 d . . . . .
C014 C 0.7746(9) -0.1323(9) 0.2860(5) 0.032(3) Uani 1 1 d . . . . .
H014 H 0.789552 -0.073433 0.307703 0.039 Uiso 1 1 calc R . . . .
C015 C 0.2743(8) -0.6269(9) 0.2668(4) 0.025(3) Uani 1 1 d . . . . .
C016 C 0.5958(8) -0.3512(9) 0.2743(5) 0.027(3) Uani 1 1 d . . . . .
C018 C 0.6975(9) -0.1914(9) 0.2945(5) 0.032(3) Uani 1 1 d . . . . .
H018 H 0.661135 -0.172145 0.321275 0.039 Uiso 1 1 calc R . . . .
N01A N 0.5031(8) -0.5848(9) 0.1751(5) 0.044(3) Uani 1 1 d . . . . .
C01B C 0.2157(8) -0.7163(10) 0.1865(5) 0.032(3) Uani 1 1 d . . . . .
H01B H 0.214244 -0.724429 0.149126 0.038 Uiso 1 1 calc R . . . .
C01D C 0.6228(9) -0.5707(9) 0.4402(5) 0.027(3) Uani 1 1 d . . . . .
C01E C 0.7284(8) -0.3016(10) 0.2224(5) 0.032(3) Uani 1 1 d . . . . .
H01E H 0.713262 -0.358541 0.199343 0.038 Uiso 1 1 calc R . . . .
C01F C 0.6807(10) -0.6580(11) 0.4474(6) 0.046(4) Uani 1 1 d . . . . .
H01F H 0.682860 -0.705102 0.418892 0.055 Uiso 1 1 calc R . . . .
C01G C 0.7350(11) -0.6753(12) 0.4965(6) 0.054(4) Uani 1 1 d . . . . .
H01G H 0.774122 -0.733871 0.501314 0.065 Uiso 1 1 calc R . . . .
C01H C 0.2723(9) -0.6405(10) 0.2119(5) 0.036(3) Uani 1 1 d . . . . .
H01H H 0.309104 -0.598639 0.192285 0.043 Uiso 1 1 calc R . . . .
C01J C 0.8049(9) -0.2389(10) 0.2165(5) 0.035(3) Uani 1 1 d . . . . .
H01J H 0.841219 -0.255769 0.189320 0.042 Uiso 1 1 calc R . . . .
C01K C 0.6198(9) -0.5029(10) 0.4838(5) 0.033(3) Uani 1 1 d . . . . .
H01K H 0.580988 -0.443900 0.480311 0.040 Uiso 1 1 calc R . . . .
C01L C 0.1666(10) -0.7657(10) 0.2662(5) 0.038(3) Uani 1 1 d . . . . .
H01L H 0.130208 -0.809295 0.285196 0.045 Uiso 1 1 calc R . . . .
C01O C 0.6750(10) -0.5243(13) 0.5322(5) 0.049(4) Uani 1 1 d . . . . .
H01O H 0.673252 -0.480209 0.561966 0.059 Uiso 1 1 calc R . . . .
C01P C 0.4533(10) -0.8191(13) 0.2712(5) 0.044(4) Uani 1 1 d . . . . .
C3 C 0.2214(9) -0.6911(11) 0.2951(5) 0.036(3) Uani 1 1 d . . . . .
H3 H 0.222659 -0.684321 0.332521 0.043 Uiso 1 1 calc R . . . .
C10 C 0.5061(11) -0.5821(17) 0.1299(6) 0.070(6) Uani 1 1 d . . . . .
C15 C 0.5114(16) -0.581(2) 0.0715(8) 0.118(8) Uani 1 1 d . U . . .
H15A H 0.560206 -0.533357 0.064024 0.177 Uiso 1 1 calc GR . . . .
H15B H 0.451973 -0.558367 0.052301 0.177 Uiso 1 1 calc GR . . . .
H15C H 0.525569 -0.650361 0.059694 0.177 Uiso 1 1 calc GR . . . .
C9 C 0.4186(14) -0.9266(13) 0.2753(8) 0.087(7) Uani 1 1 d . . . . .
H9A H 0.371316 -0.927886 0.299348 0.130 Uiso 1 1 calc GR . . . .
H9B H 0.470069 -0.971658 0.289346 0.130 Uiso 1 1 calc GR . . . .
H9C H 0.391739 -0.950760 0.239906 0.130 Uiso 1 1 calc GR . . . .

loop_
_atom_site_aniso_label
_atom_site_aniso_U_11
_atom_site_aniso_U_22
_atom_site_aniso_U_33
_atom_site_aniso_U_23
_atom_site_aniso_U_13
_atom_site_aniso_U_12
W001 0.0239(3) 0.0163(2) 0.0201(2) -0.00421(18) 0.00492(19) -0.00079(19)
W002 0.0324(3) 0.0205(2) 0.0234(3) -0.00020(19) 0.0130(2) -0.0024(2)
W003 0.0322(3) 0.0214(2) 0.0204(2) 0.00208(19) 0.0045(2) 0.0022(2)
W004 0.0239(3) 0.0236(3) 0.0290(3) -0.0075(2) 0.0041(2) -0.0010(2)
W005 0.0254(3) 0.0255(3) 0.0368(3) -0.0068(2) 0.0090(2) 0.0060(2)
Co06 0.0179(8) 0.0139(7) 0.0205(7) -0.0023(6) 0.0047(6) 0.0006(6)
Co07 0.0244(9) 0.0163(8) 0.0263(8) -0.0033(6) 0.0112(7) -0.0005(6)
O008 0.026(4) 0.019(4) 0.023(4) 0.001(3) 0.012(3) -0.001(3)
O009 0.028(5) 0.026(4) 0.022(4) -0.003(3) 0.000(3) -0.002(4)
O00A 0.026(4) 0.025(4) 0.021(4) -0.008(3) -0.002(3) 0.003(3)
O00B 0.036(5) 0.018(4) 0.030(4) -0.009(3) 0.019(4) -0.008(4)
O00C 0.029(5) 0.029(4) 0.016(4) 0.007(3) 0.007(3) 0.006(4)
O00D 0.021(4) 0.028(4) 0.028(4) -0.002(4) 0.002(3) 0.005(3)
O00E 0.030(5) 0.019(4) 0.028(4) -0.005(3) 0.009(4) 0.000(3)
O00F 0.020(4) 0.024(4) 0.029(4) -0.007(3) 0.004(3) -0.001(3)
O00G 0.030(5) 0.033(5) 0.024(4) -0.006(4) 0.008(4) -0.002(4)
O00H 0.034(5) 0.019(4) 0.036(5) -0.002(4) -0.001(4) 0.004(4)
O00I 0.042(5) 0.021(4) 0.028(4) -0.009(4) 0.009(4) -0.002(4)
O00J 0.020(4) 0.032(5) 0.043(5) -0.012(4) 0.006(4) 0.000(4)
O00K 0.019(4) 0.015(4) 0.037(5) -0.010(3) 0.004(4) -0.003(3)
O00L 0.025(5) 0.024(4) 0.032(5) -0.011(4) 0.008(4) -0.001(3)
O00M 0.032(5) 0.036(5) 0.022(4) -0.009(4) 0.006(4) 0.004(4)
O00N 0.036(5) 0.026(4) 0.048(5) -0.003(4) 0.029(4) -0.007(4)
O00O 0.036(5) 0.036(5) 0.027(5) -0.006(4) -0.001(4) 0.010(4)
O00P 0.022(5) 0.044(5) 0.053(6) -0.014(5) -0.004(4) 0.013(4)
O00Q 0.038(5) 0.021(4) 0.054(6) -0.012(4) 0.026(4) -0.015(4)
O00R 0.062(6) 0.033(5) 0.030(5) 0.007(4) 0.022(5) 0.000(5)
O00S 0.068(7) 0.031(5) 0.032(5) 0.013(4) 0.014(5) 0.015(5)
O00T 0.025(5) 0.033(5) 0.045(5) -0.012(4) 0.001(4) -0.011(4)
N00W 0.029(6) 0.025(5) 0.025(5) -0.006(4) 0.002(4) -0.003(4)
N00X 0.040(7) 0.023(6) 0.048(7) -0.005(5) 0.023(5) -0.014(5)
N00Y 0.030(6) 0.022(5) 0.037(6) -0.002(4) 0.015(5) -0.008(4)
C00Z 0.031(7) 0.020(6) 0.039(8) 0.006(5) 0.015(6) -0.002(5)
N010 0.037(7) 0.055(8) 0.054(8) 0.031(7) -0.012(6) -0.013(6)
C011 0.017(6) 0.022(6) 0.034(7) -0.003(5) 0.017(5) -0.003(5)
C012 0.024(7) 0.020(6) 0.035(7) -0.005(5) 0.008(5) 0.002(5)
C014 0.033(7) 0.026(7) 0.041(8) -0.008(6) 0.020(6) -0.006(6)
C015 0.026(7) 0.026(6) 0.023(6) -0.008(5) 0.002(5) -0.007(5)
C016 0.031(7) 0.026(6) 0.027(6) -0.005(5) 0.013(6) -0.006(5)
C018 0.037(7) 0.029(7) 0.033(7) -0.009(6) 0.015(6) -0.014(6)
N01A 0.041(7) 0.048(7) 0.044(7) -0.003(6) 0.005(6) 0.002(6)
C01B 0.027(7) 0.044(8) 0.026(6) -0.004(6) 0.009(5) -0.008(6)
C01D 0.036(7) 0.018(6) 0.026(6) 0.004(5) 0.003(5) -0.008(5)
C01E 0.032(7) 0.035(7) 0.031(7) -0.010(6) 0.012(6) -0.010(6)
C01F 0.046(9) 0.037(8) 0.053(9) 0.011(7) 0.000(7) 0.015(7)
C01G 0.052(10) 0.043(9) 0.059(10) 0.014(8) -0.019(8) 0.004(8)
C01H 0.040(8) 0.034(7) 0.035(7) -0.010(6) 0.013(6) -0.020(6)
C01J 0.042(8) 0.033(7) 0.036(7) -0.012(6) 0.025(6) -0.019(6)
C01K 0.037(8) 0.040(8) 0.022(6) 0.008(6) 0.001(6) 0.009(6)
C01L 0.050(9) 0.038(8) 0.024(7) 0.001(6) 0.002(6) -0.013(7)
C01O 0.050(10) 0.066(10) 0.029(8) -0.002(7) -0.006(7) 0.005(8)
C01P 0.038(8) 0.062(10) 0.031(7) -0.001(7) 0.005(6) 0.002(8)
C3 0.040(8) 0.054(8) 0.015(6) -0.009(6) 0.012(5) -0.005(7)
C10 0.039(10) 0.144(18) 0.026(8) 0.005(10) 0.008(7) 0.005(10)
C15 0.101(14) 0.191(18) 0.068(12) 0.008(12) 0.034(11) 0.029(13)
C9 0.104(16) 0.057(12) 0.099(15) -0.006(10) 0.013(12) -0.057(11)

loop_
_atom_type_symbol
_atom_type_description
_atom_type_scat_dispersion_real
_atom_type_scat_dispersion_imag
_atom_type_scat_source
C C 0.0033 0.0016 'International Tables Vol C Tables 4.2.6.8 and 6.1.1.4'
H H 0.0000 0.0000 'International Tables Vol C Tables 4.2.6.8 and 6.1.1.4'
Co Co 0.3494 0.9721 'International Tables Vol C Tables 4.2.6.8 and 6.1.1.4'
N N 0.0061 0.0033 'International Tables Vol C Tables 4.2.6.8 and 6.1.1.4'
O O 0.0106 0.0060 'International Tables Vol C Tables 4.2.6.8 and 6.1.1.4'
W W -0.8490 6.8722 'International Tables Vol C Tables 4.2.6.8 and 6.1.1.4'

loop_
_citation_id
_citation_doi
_citation_year
1 10.1039/D3TC00775H 2023

loop_
_geom_angle_atom_site_label_1
_geom_angle_atom_site_label_2
_geom_angle_atom_site_label_3
_geom_angle
_geom_angle_site_symmetry_1
_geom_angle_site_symmetry_3
_geom_angle_publ_flag
O00A W001 O008 90.3(3) 3_656 . ?
O00A W001 O00C 90.9(3) 3_656 . ?
O00A W001 O00E 92.1(3) 3_656 . ?
O00A W001 O00I 166.4(3) 3_656 . ?
O00C W001 O008 77.2(3) . . ?
O00C W001 O00I 85.3(3) . . ?
O00E W001 O008 77.0(3) . . ?
O00E W001 O00C 154.0(3) . . ?
O00E W001 O00I 85.8(3) . . ?
O00I W001 O008 76.1(3) . . ?
O00K W001 O008 170.7(3) . . ?
O00K W001 O00A 98.9(3) . 3_656 ?
O00K W001 O00C 104.1(3) . . ?
O00K W001 O00E 101.0(3) . . ?
O00K W001 O00I 94.7(3) . . ?
O009 W002 O008 89.5(3) 3_656 . ?
O009 W002 O00B 89.6(3) 3_656 . ?
O009 W002 O00C 89.0(3) 3_656 . ?
O009 W002 O00G 164.5(3) 3_656 . ?
O00B W002 O008 76.8(3) . . ?
O00B W002 O00G 86.8(3) . . ?
O00C W002 O008 75.2(3) . . ?
O00C W002 O00B 151.9(3) . . ?
O00C W002 O00G 87.1(3) . . ?
O00G W002 O008 75.0(3) . . ?
O00R W002 O008 171.6(3) . . ?
O00R W002 O009 98.8(4) . 3_656 ?
O00R W002 O00B 104.7(4) . . ?
O00R W002 O00C 103.3(4) . . ?
O00R W002 O00G 96.7(4) . . ?
O009 W003 O008 87.9(3) . . ?
O009 W003 O00D 89.3(3) . . ?
O009 W003 O00H 163.7(3) . . ?
O00D W003 O008 77.0(3) . . ?
O00D W003 O00H 87.7(3) . . ?
O00E W003 O008 74.9(3) . . ?
O00E W003 O009 87.8(3) . . ?
O00E W003 O00D 151.9(3) . . ?
O00E W003 O00H 87.4(3) . . ?
O00H W003 O008 75.8(3) . . ?
O00S W003 O008 172.3(3) . . ?
O00S W003 O009 99.7(4) . . ?
O00S W003 O00D 104.0(4) . . ?
O00S W003 O00E 104.1(4) . . ?
O00S W003 O00H 96.5(4) . . ?
O00A W004 O008 84.5(3) . . ?
O00B W004 O008 76.5(3) . . ?
O00B W004 O00A 85.3(3) . . ?
O00D W004 O008 76.9(3) . . ?
O00D W004 O00A 86.8(3) . . ?
O00D W004 O00B 152.9(3) . . ?
O00J W004 O008 77.7(3) . . ?
O00J W004 O00A 162.1(3) . . ?
O00J W004 O00B 89.4(3) . . ?
O00J W004 O00D 90.2(3) . . ?
O00T W004 O008 177.4(3) . . ?
O00T W004 O00A 97.8(3) . . ?
O00T W004 O00B 102.2(4) . . ?
O00T W004 O00D 104.6(4) . . ?
O00T W004 O00J 100.1(4) . . ?
O00G W005 O008 76.3(3) . . ?
O00G W005 O00H 152.0(3) . . ?
O00G W005 O00J 84.2(3) . . ?
O00H W005 O008 76.1(3) . . ?
O00H W005 O00J 84.8(3) . . ?
O00I W005 O008 76.7(3) . . ?
O00I W005 O00G 89.3(3) . . ?
O00I W005 O00H 88.9(3) . . ?
O00I W005 O00J 153.0(3) . . ?
O00J W005 O008 76.3(3) . . ?
O00P W005 O008 178.1(3) . . ?
O00P W005 O00G 104.2(4) . . ?
O00P W005 O00H 103.3(4) . . ?
O00P W005 O00I 105.1(4) . . ?
O00P W005 O00J 101.9(4) . . ?
O00F Co06 O00L 60.4(3) . . ?
O00F Co06 C012 30.8(3) . . ?
O00K Co06 O00F 168.7(3) . . ?
O00K Co06 O00L 109.2(3) . . ?
O00K Co06 N00W 87.6(3) . 2 ?
O00K Co06 C012 138.7(3) . . ?
O00L Co06 C012 29.6(3) . . ?
O00N Co06 O00F 99.1(3) . . ?
O00N Co06 O00K 91.7(3) . . ?
O00N Co06 O00L 158.5(3) . . ?
O00N Co06 O00O 100.4(4) . . ?
O00N Co06 N00W 89.6(4) . 2 ?
O00N Co06 C012 129.6(4) . . ?
O00O Co06 O00F 92.0(3) . . ?
O00O Co06 O00K 82.6(3) . . ?
O00O Co06 O00L 87.5(3) . . ?
O00O Co06 N00W 166.2(4) . 2 ?
O00O Co06 C012 89.7(4) . . ?
N00W Co06 O00F 95.8(3) 2 . ?
N00W Co06 O00L 86.6(3) 2 . ?
N00W Co06 C012 91.2(4) 2 . ?
O00F Co07 N01A 93.1(4) . . ?
O00M Co07 O00F 93.1(3) . . ?
O00M Co07 N00X 90.3(4) . . ?
O00M Co07 N00Y 85.2(3) . 2_645 ?
O00M Co07 N01A 173.8(4) . . ?
O00Q Co07 O00F 89.8(3) . . ?
O00Q Co07 O00M 94.4(3) . . ?
O00Q Co07 N00X 175.2(4) . . ?
O00Q Co07 N00Y 90.7(4) . 2_645 ?
O00Q Co07 N01A 85.6(4) . . ?
N00X Co07 O00F 91.1(4) . . ?
N00X Co07 N00Y 88.4(4) . 2_645 ?
N00X Co07 N01A 89.7(4) . . ?
N00Y Co07 O00F 178.2(3) 2_645 . ?
N00Y Co07 N01A 88.6(4) 2_645 . ?
W001 O008 W002 90.9(3) . . ?
W001 O008 W003 91.0(3) . . ?
W001 O008 W004 178.3(4) . . ?
W001 O008 W005 91.8(3) . . ?
W002 O008 W004 89.0(2) . . ?
W003 O008 W002 177.6(3) . . ?
W003 O008 W004 89.0(2) . . ?
W005 O008 W002 90.6(2) . . ?
W005 O008 W003 90.8(3) . . ?
W005 O008 W004 89.9(3) . . ?
W002 O009 W003 176.1(5) 3_656 . ?
W001 O00A W004 173.0(4) 3_656 . ?
W002 O00B W004 117.6(4) . . ?
W002 O00C W001 116.7(4) . . ?
W004 O00D W003 116.9(4) . . ?
W003 O00E W001 117.0(4) . . ?
Co06 O00F Co07 110.8(3) . . ?
C012 O00F Co06 91.7(6) . . ?
C012 O00F Co07 136.4(7) . . ?
W005 O00G W002 118.2(4) . . ?
W003 O00H W005 117.2(4) . . ?
W005 O00I W001 115.4(4) . . ?
W004 O00J W005 116.1(4) . . ?
W001 O00K Co06 148.1(4) . . ?
C012 O00L Co06 87.5(7) . . ?
C00Z O00M Co07 135.2(8) . . ?
C016 O00N Co06 129.7(8) . . ?
C00Z O00O Co06 131.6(8) . . ?
C016 O00Q Co07 137.5(8) . . ?
C01B N00W Co06 120.2(8) . 2_545 ?
C01B N00W C01L 116.1(10) . . ?
C01L N00W Co06 123.6(8) . 2_545 ?
C01P N00X Co07 175.2(12) . . ?
C014 N00Y Co07 126.1(8) . 2_655 ?
C01J N00Y Co07 116.7(8) . 2_655 ?
C01J N00Y C014 116.9(10) . . ?
O00M C00Z O00O 126.9(12) . . ?
O00M C00Z C01D 118.2(11) . . ?
O00O C00Z C01D 114.8(11) . . ?
C01G N010 C01O 122.6(12) . . ?
C018 C011 C016 121.6(10) . . ?
C018 C011 C01E 118.0(10) . . ?
C01E C011 C016 120.3(10) . . ?
O00F C012 Co06 57.5(5) . . ?
O00F C012 C015 118.8(10) . . ?
O00L C012 Co06 63.0(6) . . ?
O00L C012 O00F 120.4(10) . . ?
O00L C012 C015 120.6(10) . . ?
C015 C012 Co06 174.3(9) . . ?
N00Y C014 C018 122.7(11) . . ?
C01H C015 C012 119.3(10) . . ?
C3 C015 C012 121.1(10) . . ?
C3 C015 C01H 119.7(11) . . ?
O00N C016 O00Q 128.1(11) . . ?
O00N C016 C011 116.0(10) . . ?
O00Q C016 C011 115.9(10) . . ?
C011 C018 C014 119.7(11) . . ?
C10 N01A Co07 164.0(12) . . ?
N00W C01B C01H 123.7(11) . . ?
C01F C01D C00Z 122.0(11) . . ?
C01F C01D C01K 118.7(12) . . ?
C01K C01D C00Z 119.2(11) . . ?
C01J C01E C011 118.9(11) . . ?
C01G C01F C01D 120.0(14) . . ?
N010 C01G C01F 119.7(14) . . ?
C01B C01H C015 118.8(11) . . ?
N00Y C01J C01E 123.7(11) . . ?
C01O C01K C01D 118.9(12) . . ?
N00W C01L C3 124.2(12) . . ?
N010 C01O C01K 120.0(13) . . ?
N00X C01P C9 178.1(15) . . ?
C015 C3 C01L 117.5(11) . . ?
N01A C10 C15 179(2) . . ?

loop_
_geom_bond_atom_site_label_1
_geom_bond_atom_site_label_2
_geom_bond_distance
_geom_bond_site_symmetry_2
_geom_bond_publ_flag
W001 O008 2.232(7) . ?
W001 O00A 1.829(7) 3_656 ?
W001 O00C 1.921(7) . ?
W001 O00E 1.911(7) . ?
W001 O00I 1.995(8) . ?
W001 O00K 1.715(7) . ?
W002 O008 2.330(7) . ?
W002 O009 1.892(8) 3_656 ?
W002 O00B 1.904(8) . ?
W002 O00C 1.898(8) . ?
W002 O00G 1.943(8) . ?
W002 O00R 1.702(8) . ?
W003 O008 2.323(7) . ?
W003 O009 1.907(8) . ?
W003 O00D 1.918(8) . ?
W003 O00E 1.900(7) . ?
W003 O00H 1.930(8) . ?
W003 O00S 1.698(8) . ?
W004 O008 2.332(7) . ?
W004 O00A 1.964(7) . ?
W004 O00B 1.916(8) . ?
W004 O00D 1.911(8) . ?
W004 O00J 1.880(8) . ?
W004 O00T 1.695(8) . ?
W005 O008 2.309(7) . ?
W005 O00G 1.899(8) . ?
W005 O00H 1.933(8) . ?
W005 O00I 1.864(8) . ?
W005 O00J 1.986(8) . ?
W005 O00P 1.704(8) . ?
Co06 O00F 2.126(7) . ?
Co06 O00K 2.069(7) . ?
Co06 O00L 2.246(8) . ?
Co06 O00N 2.008(8) . ?
Co06 O00O 2.011(8) . ?
Co06 N00W 2.108(9) 2 ?
Co06 C012 2.520(11) . ?
Co07 O00F 2.147(7) . ?
Co07 O00M 2.089(8) . ?
Co07 O00Q 2.027(8) . ?
Co07 N00X 2.101(10) . ?
Co07 N00Y 2.131(9) 2_645 ?
Co07 N01A 2.163(12) . ?
O009 W002 1.892(8) 3_656 ?
O00A W001 1.829(7) 3_656 ?
O00F C012 1.291(13) . ?
O00L C012 1.245(13) . ?
O00M C00Z 1.237(14) . ?
O00N C016 1.228(13) . ?
O00O C00Z 1.254(14) . ?
O00Q C016 1.250(13) . ?
N00W Co06 2.108(9) 2_545 ?
N00W C01B 1.337(14) . ?
N00W C01L 1.342(15) . ?
N00X C01P 1.158(17) . ?
N00Y Co07 2.130(9) 2_655 ?
N00Y C014 1.353(14) . ?
N00Y C01J 1.321(14) . ?
C00Z C01D 1.484(16) . ?
N010 C01G 1.312(19) . ?
N010 C01O 1.340(19) . ?
C011 C016 1.508(15) . ?
C011 C018 1.367(15) . ?
C011 C01E 1.385(15) . ?
C012 C015 1.492(15) . ?
C014 C018 1.373(16) . ?
C015 C01H 1.369(16) . ?
C015 C3 1.369(16) . ?
N01A C10 1.128(17) . ?
C01B C01H 1.358(16) . ?
C01D C01F 1.382(17) . ?
C01D C01K 1.389(16) . ?
C01E C01J 1.377(16) . ?
C01F C01G 1.369(19) . ?
C01K C01O 1.371(17) . ?
C01L C3 1.370(17) . ?
C01P C9 1.46(2) . ?
C10 C15 1.46(2) . ?
